data_7029159
loop_
_publ_author_name
'Wang, Shu-Ju'
'Tian, Yan-Wen'
'You, Li-Xin'
'Ding, Fu'
'Meert, Katrien W.'
'Poelman, Dirk'
'Smet, Philippe F.'
'Ren, Bao-Yi'
'Sun, Ya-Guang'

_publ_section_title
;
 Solvent-regulated assemblies of 1D lanthanide coordination polymers with
 the tricarboxylate ligand.
;
_journal_issue 9
_journal_name_full 'Dalton transactions (Cambridge, England : 2003)'
_journal_page_first 3462
_journal_page_last 3470
_journal_paper_doi 10.1039/c3dt52839a
_journal_volume 43
_journal_year 2014
_chemical_formula_sum 'C18 H22 N O11 Tb'
_chemical_formula_weight 587.29
_chemical_name_systematic
; 
 ? 
;
_space_group_IT_number 14
_symmetry_cell_setting monoclinic
_symmetry_space_group_name_Hall '-P 2ybc'
_symmetry_space_group_name_H-M 'P 1 21/c 1'
_atom_sites_solution_hydrogens geom
_atom_sites_solution_primary direct
_atom_sites_solution_secondary difmap
_audit_creation_method SHELXL-97
_cell_angle_alpha 90.00
_cell_angle_beta 116.07(2)
_cell_angle_gamma 90.00
_cell_formula_units_Z 4
_cell_length_a 13.750(3)
_cell_length_b 7.6108(15)
_cell_length_c 21.492(7)
_cell_measurement_reflns_used 3550
_cell_measurement_temperature 293(2)
_cell_measurement_theta_max 25.01
_cell_measurement_theta_min 3.04
_cell_volume 2020.3(10)
_computing_cell_refinement 'Bruker XSCANS'
_computing_data_collection 'Bruker XSCANS'
_computing_data_reduction 'Bruker SHELXTL'
_computing_molecular_graphics 'Bruker SHELXTL'
_computing_publication_material 'Bruker SHELXTL'
_computing_structure_refinement 'SHELXL-97 (Sheldrick, 1997)'
_computing_structure_solution 'SHELXS-97 (Sheldrick, 1990)'
_diffrn_ambient_temperature 293(2)
_diffrn_detector_area_resol_mean 0
_diffrn_measured_fraction_theta_full 0.999
_diffrn_measured_fraction_theta_max 0.999
_diffrn_measurement_device_type 'Bruker P4'
_diffrn_measurement_method '\w scans'
_diffrn_radiation_monochromator graphite
_diffrn_radiation_source 'fine-focus sealed tube'
_diffrn_radiation_type MoK\a
_diffrn_radiation_wavelength 0.71073
_diffrn_reflns_av_R_equivalents 0.0823
_diffrn_reflns_av_unetI/netI 0.0470
_diffrn_reflns_limit_h_max 16
_diffrn_reflns_limit_h_min -16
_diffrn_reflns_limit_k_max 9
_diffrn_reflns_limit_k_min -9
_diffrn_reflns_limit_l_max 25
_diffrn_reflns_limit_l_min -25
_diffrn_reflns_number 16280
_diffrn_reflns_theta_full 25.01
_diffrn_reflns_theta_max 25.01
_diffrn_reflns_theta_min 3.04
_diffrn_standards_decay_% 0
_diffrn_standards_interval_count 0
_diffrn_standards_interval_time 0
_diffrn_standards_number 0
_exptl_absorpt_coefficient_mu 3.563
_exptl_absorpt_correction_T_max 0.5359
_exptl_absorpt_correction_T_min 0.3298
_exptl_absorpt_correction_type multi-scan
_exptl_absorpt_process_details SADABS
_exptl_crystal_colour 0
_exptl_crystal_density_diffrn 1.931
_exptl_crystal_density_method 'not measured'
_exptl_crystal_description 0
_exptl_crystal_F_000 1160
_exptl_crystal_size_max 0.40
_exptl_crystal_size_mid 0.20
_exptl_crystal_size_min 0.20
_refine_diff_density_max 1.122
_refine_diff_density_min -0.902
_refine_diff_density_rms 0.109
_refine_ls_extinction_method none
_refine_ls_goodness_of_fit_ref 1.069
_refine_ls_hydrogen_treatment NONE
_refine_ls_matrix_type full
_refine_ls_number_parameters 297
_refine_ls_number_reflns 3550
_refine_ls_number_restraints 9
_refine_ls_restrained_S_all 1.068
_refine_ls_R_factor_all 0.0305
_refine_ls_R_factor_gt 0.0278
_refine_ls_shift/su_max 0.001
_refine_ls_shift/su_mean 0.000
_refine_ls_structure_factor_coef Fsqd
_refine_ls_weighting_details 'calc w=1/[\s^2^(Fo^2^)+(0.0180P)^2^+4.4470P] where P=(Fo^2^+2Fc^2^)/3'
_refine_ls_weighting_scheme calc
_refine_ls_wR_factor_gt 0.0681
_refine_ls_wR_factor_ref 0.0701
_reflns_number_gt 3296
_reflns_number_total 3550
_reflns_threshold_expression >2sigma(I)
_cod_data_source_file c3dt52839a.txt
_cod_data_source_block shelxl
_cod_depositor_comments
;
The following automatic conversions were performed:

'_symmetry_cell_setting' value 'Monoclinic' changed to 'monoclinic'
according to
/usr/data/users/saulius/automatic-downloads/current/RSC/lib/dictionaries/cif_core.dic
dictionary named 'cif_core.dic' version 2.4.2 from
2011-04-26.

'_exptl_absorpt_correction_type' value 'MULTI-SCAN'
changed to 'multi-scan' according to
/usr/data/users/saulius/automatic-downloads/current/RSC/lib/dictionaries/cif_core.dic
dictionary named 'cif_core.dic' version 2.4.2 from 2011-04-26.

Automatic conversion script
Id: cif_fix_values 2281 2013-09-26 08:29:07Z andrius 
;
_cod_original_cell_volume 2020.3(9)
_cod_original_sg_symbol_H-M P2(1)/c
_cod_database_code 7029159

loop_
_symmetry_equiv_pos_as_xyz
'x, y, z'
'-x, y+1/2, -z+1/2'
'-x, -y, -z'
'x, -y-1/2, z-1/2'

loop_
_atom_site_label
_atom_site_type_symbol
_atom_site_fract_x
_atom_site_fract_y
_atom_site_fract_z
_atom_site_U_iso_or_equiv
_atom_site_adp_type
_atom_site_occupancy
_atom_site_symmetry_multiplicity
_atom_site_calc_flag
_atom_site_refinement_flags
O10 O 0.4277(3) 0.4956(5) 1.1795(2) 0.0407(9) Uani 1 1 d .
H10A H 0.4353 0.5885 1.1601 0.049 Uiso 1 1 d R
Tb1 Tb 0.358954(14) 0.23219(2) 1.112373(9) 0.01728(9) Uani 1 1 d .
O1 O 0.3816(2) 0.0394(4) 1.02725(14) 0.0245(6) Uani 1 1 d .
O2 O 0.2144(2) 0.0985(4) 1.00860(15) 0.0317(7) Uani 1 1 d .
O3 O -0.2706(3) -0.2149(4) 0.81626(17) 0.0353(8) Uani 1 1 d .
O4 O -0.3967(3) -0.2166(5) 0.70589(19) 0.0382(8) Uani 1 1 d .
O5 O 0.3223(3) -0.2423(5) 0.73436(19) 0.0475(10) Uani 1 1 d .
O6 O 0.4572(3) -0.2026(5) 0.83863(18) 0.0416(9) Uani 1 1 d .
O7 O 0.2146(3) 0.4400(4) 1.06275(18) 0.0411(8) Uani 1 1 d .
O8 O 0.4019(3) 0.4017(4) 1.03241(18) 0.0385(8) Uani 1 1 d D
H8A H 0.3841 0.3633 0.9917 0.046 Uiso 1 1 d RD
O9 O 0.3962(4) -0.0574(4) 1.1624(2) 0.0485(10) Uani 1 1 d D
N1 N 0.1116(3) 0.6826(6) 1.0489(2) 0.0370(9) Uani 1 1 d .
C1 C -0.0264(3) -0.0947(5) 0.7533(2) 0.0208(8) Uani 1 1 d .
C2 C -0.1046(3) -0.1394(5) 0.7754(2) 0.0222(8) Uani 1 1 d .
H2 H -0.0835 -0.1667 0.8217 0.027 Uiso 1 1 calc R
C3 C -0.2150(3) -0.1437(5) 0.7284(2) 0.0222(8) Uani 1 1 d .
C4 C -0.2454(3) -0.1024(6) 0.6596(2) 0.0292(10) Uani 1 1 d .
H4 H -0.3183 -0.1033 0.6284 0.035 Uiso 1 1 calc R
C5 C -0.1682(4) -0.0595(6) 0.6366(2) 0.0322(10) Uani 1 1 d .
H5 H -0.1894 -0.0345 0.5901 0.039 Uiso 1 1 calc R
C6 C -0.0600(3) -0.0543(6) 0.6833(2) 0.0252(9) Uani 1 1 d .
H6 H -0.0087 -0.0235 0.6680 0.030 Uiso 1 1 calc R
C7 C -0.3008(3) -0.1954(6) 0.7514(2) 0.0266(9) Uani 1 1 d .
C8 C 0.0917(3) -0.0914(5) 0.8023(2) 0.0198(8) Uani 1 1 d .
C9 C 0.1304(3) -0.0308(5) 0.8702(2) 0.0221(8) Uani 1 1 d .
H9 H 0.0815 0.0107 0.8858 0.026 Uiso 1 1 calc R
C10 C 0.2409(3) -0.0306(5) 0.9153(2) 0.0193(8) Uani 1 1 d .
C11 C 0.3151(3) -0.0873(5) 0.8916(2) 0.0209(8) Uani 1 1 d .
H11 H 0.3888 -0.0859 0.9212 0.025 Uiso 1 1 calc R
C12 C 0.2791(3) -0.1461(5) 0.8237(2) 0.0209(8) Uani 1 1 d .
C13 C 0.1680(3) -0.1481(5) 0.7799(2) 0.0229(9) Uani 1 1 d .
H13 H 0.1441 -0.1881 0.7347 0.027 Uiso 1 1 calc R
C14 C 0.2804(3) 0.0383(5) 0.9876(2) 0.0214(8) Uani 1 1 d .
C15 C 0.3590(3) -0.2030(6) 0.7972(2) 0.0231(9) Uani 1 1 d .
C16 C 0.1830(4) 0.5640(7) 1.0865(3) 0.0441(13) Uani 1 1 d .
H16 H 0.2117 0.5740 1.1344 0.053 Uiso 1 1 calc R
C17 C 0.0637(5) 0.6765(9) 0.9742(3) 0.0550(15) Uani 1 1 d .
H17A H 0.1028 0.7533 0.9578 0.083 Uiso 1 1 calc R
H17B H -0.0105 0.7136 0.9557 0.083 Uiso 1 1 calc R
H17C H 0.0669 0.5585 0.9594 0.083 Uiso 1 1 calc R
C18 C 0.0824(6) 0.8298(8) 1.0806(3) 0.0629(18) Uani 1 1 d .
H18A H 0.1215 0.8216 1.1301 0.094 Uiso 1 1 calc R
H18B H 0.0061 0.8267 1.0673 0.094 Uiso 1 1 calc R
H18C H 0.1005 0.9380 1.0652 0.094 Uiso 1 1 calc R
O11 O 0.5047(3) 0.2737(4) 0.9436(2) 0.0367(8) Uani 1 1 d D
H11A H 0.4776 0.2119 0.9070 0.044 Uiso 1 1 d RD
H10B H 0.400(5) 0.532(8) 1.201(3) 0.055 Uiso 1 1 d .
H9A H 0.366(4) -0.105(8) 1.182(3) 0.055 Uiso 1 1 d D
H9B H 0.450(3) -0.117(6) 1.165(3) 0.055 Uiso 1 1 d D
H8B H 0.416(5) 0.509(2) 1.0321(13) 0.055 Uiso 1 1 d D
H11B H 0.553(3) 0.207(3) 0.9730(10) 0.055 Uiso 1 1 d D

loop_
_atom_site_aniso_label
_atom_site_aniso_U_11
_atom_site_aniso_U_22
_atom_site_aniso_U_33
_atom_site_aniso_U_23
_atom_site_aniso_U_13
_atom_site_aniso_U_12
O10 0.0338(19) 0.0385(19) 0.053(2) -0.0226(17) 0.0226(18) -0.0104(16)
Tb1 0.01456(13) 0.02080(12) 0.01709(13) -0.00150(7) 0.00752(10) 0.00041(7)
O1 0.0188(15) 0.0280(15) 0.0229(15) -0.0053(12) 0.0056(12) 0.0035(12)
O2 0.0222(15) 0.0457(19) 0.0271(17) -0.0148(14) 0.0107(14) -0.0001(14)
O3 0.0311(19) 0.049(2) 0.0335(19) 0.0037(15) 0.0211(16) 0.0027(15)
O4 0.0171(17) 0.056(2) 0.042(2) 0.0009(17) 0.0137(16) -0.0042(15)
O5 0.0248(19) 0.089(3) 0.032(2) -0.0178(17) 0.0150(17) 0.0047(17)
O6 0.0133(16) 0.070(2) 0.0377(19) -0.0142(18) 0.0078(15) 0.0035(16)
O7 0.0373(19) 0.0424(19) 0.0390(19) -0.0010(16) 0.0124(16) 0.0208(16)
O8 0.061(2) 0.0296(17) 0.0393(19) 0.0007(15) 0.0350(18) -0.0056(17)
O9 0.073(3) 0.0310(18) 0.069(3) 0.0241(18) 0.057(2) 0.0187(19)
N1 0.036(2) 0.039(2) 0.037(2) 0.005(2) 0.0176(19) 0.015(2)
C1 0.017(2) 0.022(2) 0.021(2) -0.0045(16) 0.0074(17) 0.0010(16)
C2 0.019(2) 0.030(2) 0.0175(19) -0.0004(17) 0.0082(17) 0.0041(17)
C3 0.019(2) 0.024(2) 0.027(2) -0.0042(17) 0.0129(18) 0.0004(17)
C4 0.013(2) 0.046(3) 0.021(2) -0.0011(19) 0.0003(17) -0.0018(19)
C5 0.025(2) 0.049(3) 0.019(2) 0.006(2) 0.0065(19) -0.004(2)
C6 0.021(2) 0.032(2) 0.025(2) -0.0001(18) 0.0124(18) -0.0050(18)
C7 0.022(2) 0.027(2) 0.035(3) 0.001(2) 0.017(2) 0.0038(19)
C8 0.017(2) 0.023(2) 0.019(2) -0.0041(16) 0.0080(17) -0.0002(16)
C9 0.017(2) 0.022(2) 0.027(2) -0.0038(18) 0.0098(17) 0.0001(17)
C10 0.0178(19) 0.0197(19) 0.018(2) -0.0022(16) 0.0061(16) 0.0012(16)
C11 0.0133(19) 0.027(2) 0.020(2) -0.0018(16) 0.0047(16) -0.0003(16)
C12 0.018(2) 0.021(2) 0.026(2) -0.0018(17) 0.0120(18) -0.0007(16)
C13 0.019(2) 0.031(2) 0.019(2) -0.0066(17) 0.0081(17) -0.0041(18)
C14 0.023(2) 0.0193(19) 0.021(2) -0.0019(16) 0.0090(18) -0.0008(17)
C15 0.019(2) 0.028(2) 0.024(2) -0.0031(18) 0.0113(19) -0.0009(18)
C16 0.044(3) 0.052(3) 0.031(3) -0.001(2) 0.011(2) 0.020(3)
C17 0.061(4) 0.061(4) 0.041(3) 0.013(3) 0.020(3) 0.014(3)
C18 0.081(5) 0.055(4) 0.060(4) 0.004(3) 0.037(4) 0.036(4)
O11 0.037(2) 0.0252(16) 0.041(2) 0.0009(14) 0.0109(17) 0.0043(14)

loop_
_atom_type_symbol
_atom_type_description
_atom_type_scat_dispersion_real
_atom_type_scat_dispersion_imag
_atom_type_scat_source
C C 0.0033 0.0016 'International Tables Vol C Tables 4.2.6.8 and 6.1.1.4'
H H 0.0000 0.0000 'International Tables Vol C Tables 4.2.6.8 and 6.1.1.4'
N N 0.0061 0.0033 'International Tables Vol C Tables 4.2.6.8 and 6.1.1.4'
O O 0.0106 0.0060 'International Tables Vol C Tables 4.2.6.8 and 6.1.1.4'
Tb Tb -0.1723 4.1537 'International Tables Vol C Tables 4.2.6.8 and 6.1.1.4'

loop_
_geom_angle_atom_site_label_1
_geom_angle_atom_site_label_2
_geom_angle_atom_site_label_3
_geom_angle
_geom_angle_site_symmetry_1
_geom_angle_site_symmetry_3
Tb1 O10 H10A 119.9 . .
Tb1 O10 H10B 120(5) . .
H10A O10 H10B 101.4 . .
O6 Tb1 O3 118.71(13) 3_657 3_557
O6 Tb1 O7 143.60(14) 3_657 .
O3 Tb1 O7 76.19(12) 3_557 .
O6 Tb1 O9 74.24(15) 3_657 .
O3 Tb1 O9 74.08(11) 3_557 .
O7 Tb1 O9 140.98(13) . .
O6 Tb1 O10 75.06(13) 3_657 .
O3 Tb1 O10 80.44(12) 3_557 .
O7 Tb1 O10 75.33(13) . .
O9 Tb1 O10 122.97(15) . .
O6 Tb1 O8 79.28(14) 3_657 .
O3 Tb1 O8 148.60(12) 3_557 .
O7 Tb1 O8 75.19(12) . .
O9 Tb1 O8 137.31(11) . .
O10 Tb1 O8 80.08(12) . .
O6 Tb1 O2 131.81(11) 3_657 .
O3 Tb1 O2 97.20(11) 3_557 .
O7 Tb1 O2 71.81(11) . .
O9 Tb1 O2 87.42(14) . .
O10 Tb1 O2 146.61(12) . .
O8 Tb1 O2 85.93(12) . .
O6 Tb1 O1 78.95(11) 3_657 .
O3 Tb1 O1 136.29(11) 3_557 .
O7 Tb1 O1 114.39(11) . .
O9 Tb1 O1 73.48(11) . .
O10 Tb1 O1 142.62(11) . .
O8 Tb1 O1 68.97(11) . .
O2 Tb1 O1 53.00(9) . .
C14 O1 Tb1 92.4(2) . .
C14 O2 Tb1 93.0(2) . .
C7 O3 Tb1 135.2(3) . 3_557
C15 O6 Tb1 163.8(3) . 3_657
C16 O7 Tb1 133.9(3) . .
Tb1 O8 H8A 119.8 . .
Tb1 O8 H8B 130.9(18) . .
H8A O8 H8B 106.8 . .
Tb1 O9 H9A 127(4) . .
Tb1 O9 H9B 122(4) . .
H9A O9 H9B 111(4) . .
C16 N1 C17 120.9(4) . .
C16 N1 C18 121.6(5) . .
C17 N1 C18 117.4(5) . .
C2 C1 C6 118.7(4) . .
C2 C1 C8 121.7(4) . .
C6 C1 C8 119.6(3) . .
C1 C2 C3 120.8(4) . .
C1 C2 H2 119.6 . .
C3 C2 H2 119.6 . .
C4 C3 C2 119.0(4) . .
C4 C3 C7 119.6(4) . .
C2 C3 C7 121.4(4) . .
C3 C4 C5 120.9(4) . .
C3 C4 H4 119.6 . .
C5 C4 H4 119.6 . .
C6 C5 C4 119.6(4) . .
C6 C5 H5 120.2 . .
C4 C5 H5 120.2 . .
C5 C6 C1 121.0(4) . .
C5 C6 H6 119.5 . .
C1 C6 H6 119.5 . .
O4 C7 O3 124.0(4) . .
O4 C7 C3 118.6(4) . .
O3 C7 C3 117.4(4) . .
C9 C8 C13 117.6(4) . .
C9 C8 C1 122.5(3) . .
C13 C8 C1 119.9(3) . .
C8 C9 C10 121.7(4) . .
C8 C9 H9 119.2 . .
C10 C9 H9 119.2 . .
C11 C10 C9 119.5(4) . .
C11 C10 C14 119.9(4) . .
C9 C10 C14 120.5(3) . .
C12 C11 C10 120.1(4) . .
C12 C11 H11 119.9 . .
C10 C11 H11 119.9 . .
C11 C12 C13 119.3(3) . .
C11 C12 C15 120.4(4) . .
C13 C12 C15 120.3(4) . .
C12 C13 C8 121.8(4) . .
C12 C13 H13 119.1 . .
C8 C13 H13 119.1 . .
O2 C14 O1 120.3(4) . .
O2 C14 C10 120.5(4) . .
O1 C14 C10 119.1(3) . .
O6 C15 O5 124.5(4) . .
O6 C15 C12 118.0(4) . .
O5 C15 C12 117.5(4) . .
O7 C16 N1 124.8(5) . .
O7 C16 H16 117.6 . .
N1 C16 H16 117.6 . .
N1 C17 H17A 109.5 . .
N1 C17 H17B 109.5 . .
H17A C17 H17B 109.5 . .
N1 C17 H17C 109.5 . .
H17A C17 H17C 109.5 . .
H17B C17 H17C 109.5 . .
N1 C18 H18A 109.5 . .
N1 C18 H18B 109.5 . .
H18A C18 H18B 109.5 . .
N1 C18 H18C 109.5 . .
H18A C18 H18C 109.5 . .
H18B C18 H18C 109.5 . .
H11A O11 H11B 103.8 . .

loop_
_geom_bond_atom_site_label_1
_geom_bond_atom_site_label_2
_geom_bond_distance
_geom_bond_site_symmetry_2
O10 Tb1 2.408(3) .
O10 H10A 0.8500 .
O10 H10B 0.78(6) .
Tb1 O6 2.283(3) 3_657
Tb1 O3 2.341(3) 3_557
Tb1 O7 2.392(3) .
Tb1 O9 2.406(3) .
Tb1 O8 2.420(3) .
Tb1 O2 2.463(3) .
Tb1 O1 2.470(3) .
O1 C14 1.273(5) .
O2 C14 1.264(5) .
O3 C7 1.276(5) .
O3 Tb1 2.341(3) 3_557
O4 C7 1.260(6) .
O5 C15 1.253(5) .
O6 C15 1.248(5) .
O6 Tb1 2.283(3) 3_657
O7 C16 1.239(6) .
O8 H8A 0.8502 .
O8 H8B 0.840(10) .
O9 H9A 0.79(4) .
O9 H9B 0.848(7) .
N1 C16 1.317(6) .
N1 C17 1.444(7) .
N1 C18 1.456(7) .
C1 C2 1.393(5) .
C1 C6 1.400(6) .
C1 C8 1.498(5) .
C2 C3 1.407(6) .
C2 H2 0.9300 .
C3 C4 1.384(6) .
C3 C7 1.517(5) .
C4 C5 1.392(6) .
C4 H4 0.9300 .
C5 C6 1.382(6) .
C5 H5 0.9300 .
C6 H6 0.9300 .
C8 C9 1.393(6) .
C8 C13 1.401(5) .
C9 C10 1.398(6) .
C9 H9 0.9300 .
C10 C11 1.394(5) .
C10 C14 1.498(5) .
C11 C12 1.392(5) .
C11 H11 0.9300 .
C12 C13 1.399(6) .
C12 C15 1.506(5) .
C13 H13 0.9300 .
C16 H16 0.9300 .
C17 H17A 0.9600 .
C17 H17B 0.9600 .
C17 H17C 0.9600 .
C18 H18A 0.9600 .
C18 H18B 0.9600 .
C18 H18C 0.9600 .
O11 H11A 0.8499 .
O11 H11B 0.852(7) .

loop_
_geom_torsion_atom_site_label_1
_geom_torsion_atom_site_label_2
_geom_torsion_atom_site_label_3
_geom_torsion_atom_site_label_4
_geom_torsion
_geom_torsion_site_symmetry_1
O6 Tb1 O1 C14 -177.6(3) 3_657
O3 Tb1 O1 C14 62.1(3) 3_557
O7 Tb1 O1 C14 -33.3(3) .
O9 Tb1 O1 C14 105.8(3) .
O10 Tb1 O1 C14 -131.1(3) .
O8 Tb1 O1 C14 -94.9(2) .
O2 Tb1 O1 C14 6.3(2) .
O6 Tb1 O2 C14 -11.4(3) 3_657
O3 Tb1 O2 C14 -151.1(2) 3_557
O7 Tb1 O2 C14 136.0(3) .
O9 Tb1 O2 C14 -77.5(2) .
O10 Tb1 O2 C14 125.3(3) .
O8 Tb1 O2 C14 60.3(2) .
O1 Tb1 O2 C14 -6.3(2) .
O6 Tb1 O7 C16 -68.8(5) 3_657
O3 Tb1 O7 C16 51.2(5) 3_557
O9 Tb1 O7 C16 92.4(5) .
O10 Tb1 O7 C16 -32.4(5) .
O8 Tb1 O7 C16 -115.7(5) .
O2 Tb1 O7 C16 153.7(5) .
O1 Tb1 O7 C16 -173.9(5) .
C6 C1 C2 C3 -0.1(6) .
C8 C1 C2 C3 -179.2(4) .
C1 C2 C3 C4 -0.1(6) .
C1 C2 C3 C7 178.9(4) .
C2 C3 C4 C5 0.9(7) .
C7 C3 C4 C5 -178.1(4) .
C3 C4 C5 C6 -1.4(7) .
C4 C5 C6 C1 1.2(7) .
C2 C1 C6 C5 -0.4(6) .
C8 C1 C6 C5 178.7(4) .
Tb1 O3 C7 O4 -15.7(7) 3_557
Tb1 O3 C7 C3 164.3(3) 3_557
C4 C3 C7 O4 7.0(6) .
C2 C3 C7 O4 -172.0(4) .
C4 C3 C7 O3 -173.0(4) .
C2 C3 C7 O3 8.0(6) .
C2 C1 C8 C9 -38.6(6) .
C6 C1 C8 C9 142.3(4) .
C2 C1 C8 C13 142.5(4) .
C6 C1 C8 C13 -36.5(6) .
C13 C8 C9 C10 -1.8(6) .
C1 C8 C9 C10 179.3(4) .
C8 C9 C10 C11 2.0(6) .
C8 C9 C10 C14 178.9(4) .
C9 C10 C11 C12 -0.9(6) .
C14 C10 C11 C12 -177.9(4) .
C10 C11 C12 C13 -0.3(6) .
C10 C11 C12 C15 178.4(4) .
C11 C12 C13 C8 0.4(6) .
C15 C12 C13 C8 -178.2(4) .
C9 C8 C13 C12 0.6(6) .
C1 C8 C13 C12 179.5(4) .
Tb1 O2 C14 O1 11.4(4) .
Tb1 O2 C14 C10 -166.9(3) .
Tb1 O1 C14 O2 -11.4(4) .
Tb1 O1 C14 C10 166.9(3) .
C11 C10 C14 O2 176.3(4) .
C9 C10 C14 O2 -0.6(6) .
C11 C10 C14 O1 -2.0(6) .
C9 C10 C14 O1 -178.9(4) .
Tb1 O6 C15 O5 -4.5(16) 3_657
Tb1 O6 C15 C12 177.9(10) 3_657
C11 C12 C15 O6 2.9(6) .
C13 C12 C15 O6 -178.5(4) .
C11 C12 C15 O5 -174.9(4) .
C13 C12 C15 O5 3.7(6) .
Tb1 O7 C16 N1 168.5(4) .
C17 N1 C16 O7 -0.3(9) .
C18 N1 C16 O7 -176.9(6) .
